data_2202689
loop_
_publ_author_name
'Qihua Zhao'
'Xiaofeng Wang'
'Ruibin Fang'
'Tiekink, Edward R. T.'

_publ_section_title
;Diaquadibenzoatobis[2-(4-pyridyl-\k<i>N</i>)-4,4,5,5-tetramethylimidazoline-1-oxyl
 3-oxide]nickel(II)
;
_journal_issue 9
_journal_name_full 'Acta Crystallographica Section E'
_journal_page_first m719
_journal_page_last m721
_journal_paper_doi 10.1107/S160053680301585X
_journal_volume 59
_journal_year 2003
_chemical_formula_iupac '[Ni (C7 H5 O2)2 (C12 H16 N3 O2)2 (H2 O1)2]'
_chemical_formula_moiety 'C38 H46 N6 Ni O10'
_chemical_formula_sum 'C38 H46 N6 Ni O10'
_chemical_formula_weight 805.52
_chemical_name_systematic ?
_space_group_IT_number 2
_symmetry_cell_setting triclinic
_symmetry_space_group_name_Hall '-P 1'
_symmetry_space_group_name_H-M 'P -1'
_atom_sites_solution_hydrogens geom
_atom_sites_solution_primary direct
_atom_sites_solution_secondary difmap
_audit_creation_method SHELXL-97
_cell_angle_alpha 86.319(2)
_cell_angle_beta 87.290(2)
_cell_angle_gamma 79.486(2)
_cell_formula_units_Z 1
_cell_length_a 6.7001(3)
_cell_length_b 11.3354(6)
_cell_length_c 12.8740(6)
_cell_measurement_reflns_used 2446
_cell_measurement_temperature 223(2)
_cell_measurement_theta_max 28.9
_cell_measurement_theta_min 2.4
_cell_volume 958.73(8)
_computing_cell_refinement 'SAINT (Bruker, 2000)'
_computing_data_collection 'SMART (Bruker, 2000)'
_computing_data_reduction 'SHELXTL (Bruker, 2000)'
_computing_molecular_graphics 'ORTEPII (Johnson, 1976)'
_computing_publication_material SHEXLTL
_computing_structure_refinement 'SHELXL97 (Sheldrick, 1997)'
_computing_structure_solution 'PATTY in DIRDIF92 (Beurskens et al., 1992)'
_diffrn_ambient_temperature 223(2)
_diffrn_measured_fraction_theta_full 0.997
_diffrn_measured_fraction_theta_max 0.977
_diffrn_measurement_device_type 'Bruker AXS SMART CCD'
_diffrn_measurement_method \w
_diffrn_radiation_monochromator graphite
_diffrn_radiation_source 'fine-focus sealed tube'
_diffrn_radiation_type MoK\a
_diffrn_radiation_wavelength 0.71069
_diffrn_reflns_av_R_equivalents 0.022
_diffrn_reflns_av_sigmaI/netI 0.054
_diffrn_reflns_limit_h_max 9
_diffrn_reflns_limit_h_min -8
_diffrn_reflns_limit_k_max 14
_diffrn_reflns_limit_k_min -15
_diffrn_reflns_limit_l_max 18
_diffrn_reflns_limit_l_min -16
_diffrn_reflns_number 8055
_diffrn_reflns_theta_full 30.0
_diffrn_reflns_theta_max 30.0
_diffrn_reflns_theta_min 1.6
_diffrn_standards_decay_% 0
_diffrn_standards_number 0
_exptl_absorpt_coefficient_mu 0.571
_exptl_absorpt_correction_T_max 0.944
_exptl_absorpt_correction_T_min 0.725
_exptl_absorpt_correction_type multi-scan
_exptl_absorpt_process_details '(SADABS; Bruker, 2000; Blessing, 1995)'
_exptl_crystal_colour green
_exptl_crystal_density_diffrn 1.395
_exptl_crystal_density_method 'not measured'
_exptl_crystal_description 'irregular block'
_exptl_crystal_F_000 424
_exptl_crystal_size_max 0.28
_exptl_crystal_size_mid 0.14
_exptl_crystal_size_min 0.10
_refine_diff_density_max 0.61
_refine_diff_density_min -0.25
_refine_ls_extinction_method none
_refine_ls_goodness_of_fit_ref 1.05
_refine_ls_hydrogen_treatment constr
_refine_ls_matrix_type full
_refine_ls_number_parameters 256
_refine_ls_number_reflns 5468
_refine_ls_number_restraints 3
_refine_ls_restrained_S_all 1.05
_refine_ls_R_factor_all 0.062
_refine_ls_R_factor_gt 0.049
_refine_ls_shift/su_max <0.001
_refine_ls_shift/su_mean 0.000
_refine_ls_structure_factor_coef Fsqd
_refine_ls_weighting_details 'calc w = 1/[\s^2^(Fo^2^)+(0.0644P)^2^] where P = (Fo^2^+2Fc^2^)/3'
_refine_ls_weighting_scheme calc
_refine_ls_wR_factor_gt 0.116
_refine_ls_wR_factor_ref 0.123
_reflns_number_gt 4462
_reflns_number_total 5468
_reflns_threshold_expression I>2\s(I)
_cod_data_source_file lh6086.cif
_cod_data_source_block I
_cod_database_code 2202689
_cod_database_fobs_code 2202689

loop_
_symmetry_equiv_pos_as_xyz
'x, y, z'
'-x, -y, -z'

loop_
_atom_site_label
_atom_site_fract_x
_atom_site_fract_y
_atom_site_fract_z
_atom_site_U_iso_or_equiv
_atom_site_adp_type
_atom_site_calc_flag
_atom_site_refinement_flags
_atom_site_occupancy
_atom_site_disorder_assembly
_atom_site_disorder_group
_atom_site_type_symbol
Ni 0.0000 0.0000 0.0000 0.02173(10) Uani d S 1 . . Ni
O1 -0.01610(18) -0.16791(11) -0.04550(10) 0.0278(3) Uani d . 1 . . O
O2 -0.3471(2) -0.17010(13) -0.02102(13) 0.0405(4) Uani d . 1 . . O
O3 0.6300(2) -0.38082(13) 0.36734(12) 0.0432(4) Uani d . 1 . . O
O4 0.2517(2) -0.06243(13) 0.53705(11) 0.0396(4) Uani d . 1 . . O
O5 0.28606(18) -0.01457(12) -0.07767(10) 0.0281(3) Uani d D 1 . . O
H5A 0.380(3) -0.0741(12) -0.0744(18) 0.041 Uiso d D 1 . . H
H5B 0.318(3) 0.0442(13) -0.0495(18) 0.041 Uiso d D 1 . . H
N1 0.1245(2) -0.07638(13) 0.14092(12) 0.0242(3) Uani d . 1 . . N
N2 0.5626(2) -0.30567(14) 0.43553(12) 0.0280(3) Uani d . 1 . . N
N3 0.3782(2) -0.15731(14) 0.51694(12) 0.0262(3) Uani d . 1 . . N
C1 -0.1699(3) -0.21662(16) -0.04950(14) 0.0260(4) Uani d . 1 . . C
C2 -0.1390(3) -0.33964(16) -0.09127(14) 0.0263(4) Uani d . 1 . . C
C3 0.0508(3) -0.39467(18) -0.12632(16) 0.0333(4) Uani d . 1 . . C
H3 0.1616 -0.3547 -0.1241 0.040 Uiso calc R 1 . . H
C4 0.0800(4) -0.5083(2) -0.16472(18) 0.0416(5) Uani d . 1 . . C
H4 0.2094 -0.5442 -0.1897 0.050 Uiso calc R 1 . . H
C5 -0.0810(4) -0.5687(2) -0.16633(19) 0.0439(5) Uani d . 1 . . C
H5 -0.0612 -0.6460 -0.1918 0.053 Uiso calc R 1 . . H
C6 -0.2715(4) -0.5149(2) -0.13041(19) 0.0431(5) Uani d . 1 . . C
H6 -0.3812 -0.5560 -0.1312 0.052 Uiso calc R 1 . . H
C7 -0.3014(3) -0.40071(19) -0.09323(17) 0.0357(4) Uani d . 1 . . C
H7 -0.4314 -0.3644 -0.0693 0.043 Uiso calc R 1 . . H
C8 0.2922(3) -0.16078(17) 0.14235(15) 0.0287(4) Uani d . 1 . . C
H8 0.3470 -0.1907 0.0787 0.034 Uiso calc R 1 . . H
C9 0.3890(3) -0.20618(17) 0.23221(15) 0.0289(4) Uani d . 1 . . C
H9 0.5087 -0.2641 0.2288 0.035 Uiso calc R 1 . . H
C10 0.3092(3) -0.16600(15) 0.32811(14) 0.0231(3) Uani d . 1 . . C
C11 0.1299(3) -0.08011(17) 0.32730(14) 0.0269(4) Uani d . 1 . . C
H11 0.0676 -0.0514 0.3900 0.032 Uiso calc R 1 . . H
C12 0.0463(3) -0.03839(17) 0.23302(14) 0.0277(4) Uani d . 1 . . C
H12 -0.0727 0.0202 0.2335 0.033 Uiso calc R 1 . . H
C13 0.4110(3) -0.20883(16) 0.42441(14) 0.0247(4) Uani d . 1 . . C
C14 0.6664(3) -0.30747(17) 0.53683(15) 0.0292(4) Uani d . 1 . . C
C15 0.4976(3) -0.23102(17) 0.60175(15) 0.0291(4) Uani d . 1 . . C
C16 0.8510(3) -0.2476(2) 0.5093(2) 0.0472(6) Uani d . 1 . . C
H16A 0.8054 -0.1655 0.4830 0.071 Uiso calc R 1 . . H
H16B 0.9359 -0.2917 0.4565 0.071 Uiso calc R 1 . . H
H16C 0.9284 -0.2478 0.5711 0.071 Uiso calc R 1 . . H
C17 0.7337(3) -0.43630(19) 0.57829(18) 0.0421(5) Uani d . 1 . . C
H17A 0.6152 -0.4728 0.5953 0.063 Uiso calc R 1 . . H
H17B 0.8106 -0.4372 0.6404 0.063 Uiso calc R 1 . . H
H17C 0.8182 -0.4812 0.5257 0.063 Uiso calc R 1 . . H
C18 0.5709(4) -0.1479(2) 0.67438(18) 0.0449(5) Uani d . 1 . . C
H18A 0.6627 -0.1026 0.6360 0.067 Uiso calc R 1 . . H
H18B 0.6413 -0.1955 0.7314 0.067 Uiso calc R 1 . . H
H18C 0.4552 -0.0929 0.7019 0.067 Uiso calc R 1 . . H
C19 0.3535(3) -0.3029(2) 0.66032(17) 0.0393(5) Uani d . 1 . . C
H19A 0.3081 -0.3553 0.6133 0.059 Uiso calc R 1 . . H
H19B 0.2371 -0.2484 0.6878 0.059 Uiso calc R 1 . . H
H19C 0.4232 -0.3510 0.7173 0.059 Uiso calc R 1 . . H

loop_
_atom_site_aniso_label
_atom_site_aniso_U_11
_atom_site_aniso_U_22
_atom_site_aniso_U_33
_atom_site_aniso_U_12
_atom_site_aniso_U_13
_atom_site_aniso_U_23
Ni 0.01822(16) 0.02606(18) 0.02039(16) -0.00221(12) -0.00125(11) -0.00219(12)
O1 0.0225(6) 0.0292(7) 0.0316(7) -0.0034(5) -0.0001(5) -0.0056(5)
O2 0.0226(6) 0.0387(8) 0.0605(10) -0.0031(6) 0.0019(7) -0.0153(7)
O3 0.0507(9) 0.0355(8) 0.0352(8) 0.0153(7) 0.0005(7) -0.0066(6)
O4 0.0430(8) 0.0371(8) 0.0314(7) 0.0160(6) -0.0054(6) -0.0106(6)
O5 0.0211(6) 0.0333(7) 0.0292(7) -0.0021(5) -0.0012(5) -0.0036(6)
N1 0.0215(7) 0.0274(7) 0.0236(7) -0.0035(6) -0.0019(6) -0.0027(6)
N2 0.0260(7) 0.0270(8) 0.0273(8) 0.0040(6) -0.0002(6) 0.0011(6)
N3 0.0253(7) 0.0265(8) 0.0245(7) 0.0020(6) -0.0038(6) -0.0011(6)
C1 0.0253(8) 0.0286(9) 0.0234(8) -0.0025(7) -0.0041(7) -0.0005(7)
C2 0.0299(9) 0.0265(9) 0.0228(8) -0.0050(7) -0.0045(7) 0.0002(7)
C3 0.0332(10) 0.0336(10) 0.0331(10) -0.0062(8) 0.0018(8) -0.0025(8)
C4 0.0429(12) 0.0358(11) 0.0433(12) 0.0010(9) 0.0034(10) -0.0080(9)
C5 0.0613(14) 0.0294(10) 0.0419(12) -0.0076(10) -0.0078(11) -0.0064(9)
C6 0.0490(13) 0.0383(12) 0.0466(13) -0.0174(10) -0.0089(11) -0.0043(10)
C7 0.0328(10) 0.0369(11) 0.0387(11) -0.0092(8) -0.0039(9) -0.0024(9)
C8 0.0308(9) 0.0304(9) 0.0226(9) 0.0002(7) 0.0028(7) -0.0028(7)
C9 0.0267(9) 0.0288(9) 0.0271(9) 0.0062(7) -0.0006(7) -0.0018(7)
C10 0.0217(8) 0.0229(8) 0.0239(8) -0.0027(6) -0.0011(6) -0.0002(6)
C11 0.0233(8) 0.0318(9) 0.0238(9) 0.0011(7) 0.0003(7) -0.0049(7)
C12 0.0213(8) 0.0323(10) 0.0269(9) 0.0036(7) -0.0029(7) -0.0040(7)
C13 0.0232(8) 0.0242(8) 0.0248(8) 0.0005(7) -0.0001(7) -0.0006(7)
C14 0.0225(8) 0.0318(10) 0.0316(10) -0.0013(7) -0.0045(7) 0.0039(8)
C15 0.0281(9) 0.0319(10) 0.0261(9) -0.0019(7) -0.0071(7) 0.0019(7)
C16 0.0252(10) 0.0538(14) 0.0618(16) -0.0081(9) -0.0010(10) 0.0055(12)
C17 0.0398(11) 0.0380(12) 0.0421(12) 0.0070(9) -0.0078(10) 0.0103(9)
C18 0.0480(13) 0.0478(13) 0.0395(12) -0.0047(10) -0.0185(10) -0.0071(10)
C19 0.0343(10) 0.0476(12) 0.0322(11) -0.0022(9) 0.0017(8) 0.0090(9)

loop_
_atom_type_symbol
_atom_type_description
_atom_type_scat_dispersion_real
_atom_type_scat_dispersion_imag
_atom_type_scat_source
C C 0.0033 0.0016 'International Tables Vol C Tables 4.2.6.8 and 6.1.1.4'
H H 0.0000 0.0000 'International Tables Vol C Tables 4.2.6.8 and 6.1.1.4'
O O 0.0106 0.0060 'International Tables Vol C Tables 4.2.6.8 and 6.1.1.4'
N N 0.0061 0.0033 'International Tables Vol C Tables 4.2.6.8 and 6.1.1.4'
Ni Ni 0.3393 1.1124 'International Tables Vol C Tables 4.2.6.8 and 6.1.1.4'

loop_
_geom_angle_atom_site_label_1
_geom_angle_atom_site_label_2
_geom_angle_atom_site_label_3
_geom_angle_site_symmetry_1
_geom_angle_site_symmetry_3
_geom_angle
_geom_angle_publ_flag
O1 Ni O5 . . 88.52(5) y
O1 Ni N1 . . 89.99(5) y
O1 Ni O5 . 2 91.48(5) y
O1 Ni N1 . 2 90.01(5) y
O5 Ni N1 . . 93.10(5) y
O5 Ni N1 . 2 86.90(5) y
O1 Ni O1 2 . 180.00(7) ?
O1 Ni N1 2 . 90.01(5) ?
O1 Ni N1 2 2 89.99(5) ?
N1 Ni N1 . 2 180.00(9) ?
O1 Ni O5 2 2 88.52(5) ?
N1 Ni O5 . 2 86.90(5) ?
N1 Ni O5 2 2 93.10(5) ?
O1 Ni O5 2 . 91.48(5) ?
O5 Ni O5 2 . 180.00(10) ?
C1 O1 Ni . . 128.78(12) ?
Ni O5 H5A . . 126.3(17) ?
Ni O5 H5B . . 94.6(16) ?
H5A O5 H5B . . 110.8(14) ?
C8 N1 C12 . . 116.91(15) ?
C8 N1 Ni . . 121.35(12) ?
C12 N1 Ni . . 121.65(12) ?
O3 N2 C13 . . 126.79(16) ?
O3 N2 C14 . . 121.32(14) ?
C13 N2 C14 . . 111.48(15) ?
O4 N3 C13 . . 126.77(15) ?
O4 N3 C15 . . 120.83(15) ?
C13 N3 C15 . . 112.21(14) ?
O2 C1 O1 . . 124.87(17) ?
O2 C1 C2 . . 117.59(16) ?
O1 C1 C2 . . 117.53(16) ?
C3 C2 C7 . . 119.08(18) ?
C3 C2 C1 . . 120.58(17) ?
C7 C2 C1 . . 120.33(17) ?
C2 C3 C4 . . 120.7(2) ?
C2 C3 H3 . . 119.6 ?
C4 C3 H3 . . 119.6 ?
C5 C4 C3 . . 120.1(2) ?
C5 C4 H4 . . 120.0 ?
C3 C4 H4 . . 120.0 ?
C4 C5 C6 . . 119.7(2) ?
C4 C5 H5 . . 120.1 ?
C6 C5 H5 . . 120.1 ?
C5 C6 C7 . . 120.3(2) ?
C5 C6 H6 . . 119.9 ?
C7 C6 H6 . . 119.9 ?
C6 C7 C2 . . 120.1(2) ?
C6 C7 H7 . . 119.9 ?
C2 C7 H7 . . 119.9 ?
N1 C8 C9 . . 123.44(17) ?
N1 C8 H8 . . 118.3 ?
C9 C8 H8 . . 118.3 ?
C8 C9 C10 . . 119.78(16) ?
C8 C9 H9 . . 120.1 ?
C10 C9 H9 . . 120.1 ?
C9 C10 C11 . . 116.99(16) ?
C9 C10 C13 . . 121.35(15) ?
C11 C10 C13 . . 121.64(16) ?
C12 C11 C10 . . 118.94(17) ?
C12 C11 H11 . . 120.5 ?
C10 C11 H11 . . 120.5 ?
N1 C12 C11 . . 123.89(16) ?
N1 C12 H12 . . 118.1 ?
C11 C12 H12 . . 118.1 ?
N3 C13 N2 . . 107.91(15) ?
N3 C13 C10 . . 126.50(15) ?
N2 C13 C10 . . 125.53(16) ?
N2 C14 C17 . . 109.83(16) ?
N2 C14 C16 . . 104.79(17) ?
C17 C14 C16 . . 110.55(16) ?
N2 C14 C15 . . 100.65(13) ?
C17 C14 C15 . . 115.74(17) ?
C16 C14 C15 . . 114.17(18) ?
N3 C15 C19 . . 106.35(15) ?
N3 C15 C18 . . 109.55(16) ?
C19 C15 C18 . . 110.31(18) ?
N3 C15 C14 . . 100.68(14) ?
C19 C15 C14 . . 114.00(17) ?
C18 C15 C14 . . 115.09(17) ?
C14 C16 H16A . . 109.5 ?
C14 C16 H16B . . 109.5 ?
H16A C16 H16B . . 109.5 ?
C14 C16 H16C . . 109.5 ?
H16A C16 H16C . . 109.5 ?
H16B C16 H16C . . 109.5 ?
C14 C17 H17A . . 109.5 ?
C14 C17 H17B . . 109.5 ?
H17A C17 H17B . . 109.5 ?
C14 C17 H17C . . 109.5 ?
H17A C17 H17C . . 109.5 ?
H17B C17 H17C . . 109.5 ?
C15 C18 H18A . . 109.5 ?
C15 C18 H18B . . 109.5 ?
H18A C18 H18B . . 109.5 ?
C15 C18 H18C . . 109.5 ?
H18A C18 H18C . . 109.5 ?
H18B C18 H18C . . 109.5 ?
C15 C19 H19A . . 109.5 ?
C15 C19 H19B . . 109.5 ?
H19A C19 H19B . . 109.5 ?
C15 C19 H19C . . 109.5 ?
H19A C19 H19C . . 109.5 ?
H19B C19 H19C . . 109.5 ?

loop_
_geom_bond_atom_site_label_1
_geom_bond_atom_site_label_2
_geom_bond_site_symmetry_2
_geom_bond_distance
_geom_bond_publ_flag
Ni O1 . 2.0497(13) y
Ni O5 . 2.1036(13) y
Ni N1 . 2.1011(15) y
Ni O1 2 2.0497(13) ?
Ni N1 2 2.1011(15) ?
Ni O5 2 2.1036(13) ?
O1 C1 . 1.260(2) y
O2 C1 . 1.256(2) y
O3 N2 . 1.272(2) y
O4 N3 . 1.274(2) y
O5 H5A . 0.836(9) ?
O5 H5B . 0.844(9) ?
N1 C8 . 1.336(2) ?
N1 C12 . 1.338(2) ?
N2 C13 . 1.358(2) ?
N2 C14 . 1.504(2) ?
N3 C13 . 1.351(2) ?
N3 C15 . 1.501(2) ?
C1 C2 . 1.502(3) ?
C2 C3 . 1.379(3) ?
C2 C7 . 1.394(3) ?
C3 C4 . 1.386(3) ?
C3 H3 . 0.9400 ?
C4 C5 . 1.381(3) ?
C4 H4 . 0.9400 ?
C5 C6 . 1.382(3) ?
C5 H5 . 0.9400 ?
C6 C7 . 1.386(3) ?
C6 H6 . 0.9400 ?
C7 H7 . 0.9400 ?
C8 C9 . 1.377(3) ?
C8 H8 . 0.9400 ?
C9 C10 . 1.393(3) ?
C9 H9 . 0.9400 ?
C10 C11 . 1.401(2) ?
C10 C13 . 1.456(2) ?
C11 C12 . 1.380(2) ?
C11 H11 . 0.9400 ?
C12 H12 . 0.9400 ?
C14 C17 . 1.518(3) ?
C14 C16 . 1.532(3) ?
C14 C15 . 1.541(3) ?
C15 C19 . 1.518(3) ?
C15 C18 . 1.526(3) ?
C16 H16A . 0.9700 ?
C16 H16B . 0.9700 ?
C16 H16C . 0.9700 ?
C17 H17A . 0.9700 ?
C17 H17B . 0.9700 ?
C17 H17C . 0.9700 ?
C18 H18A . 0.9700 ?
C18 H18B . 0.9700 ?
C18 H18C . 0.9700 ?
C19 H19A . 0.9700 ?
C19 H19B . 0.9700 ?
C19 H19C . 0.9700 ?
